data_4128597
loop_
_publ_author_name
'Willig, Felix'
'Lang, Johannes'
'Hans, Andreas C.'
'Ringenberg, Mark R.'
'Pfeffer, Daniel'
'Frey, Wolfgang'
'Peters, Ren\'e'

_publ_section_title
;
 Polyfunctional Imidazolium Aryloxide Betaine/Lewis Acid Catalysts as
 Tools for the Asymmetric Synthesis of Disfavored Diastereomers.
;
_journal_issue 30
_journal_name_full 'Journal of the American Chemical Society'
_journal_page_first 12029
_journal_page_last 12043
_journal_paper_doi 10.1021/jacs.9b04902
_journal_volume 141
_journal_year 2019
_chemical_absolute_configuration ad
_chemical_formula_moiety 'C16 H18 Cl N O5'
_chemical_formula_sum 'C16 H18 Cl N O5'
_chemical_formula_weight 339.76
_space_group_IT_number 19
_space_group_name_Hall 'P 2ac 2ab'
_space_group_name_H-M_alt 'P 21 21 21'
_symmetry_cell_setting orthorhombic
_symmetry_space_group_name_Hall 'P 2ac 2ab'
_symmetry_space_group_name_H-M 'P 21 21 21'
_atom_sites_solution_hydrogens geom
_atom_sites_solution_primary direct
_atom_sites_solution_secondary difmap
_audit_creation_method SHELXL-97
_cell_angle_alpha 90.00
_cell_angle_beta 90.00
_cell_angle_gamma 90.00
_cell_formula_units_Z 4
_cell_length_a 7.9095(3)
_cell_length_b 12.5033(5)
_cell_length_c 16.0063(6)
_cell_measurement_reflns_used 4172
_cell_measurement_temperature 130(2)
_cell_measurement_theta_max 30.49
_cell_measurement_theta_min 2.07
_cell_volume 1582.94(11)
_computing_cell_refinement 'Bruker APEXII Software Suite, 2008'
_computing_data_collection 'Bruker APEXII Software Suite, 2008'
_computing_data_reduction 'Bruker APEXII Software Suite, 2008'
_computing_molecular_graphics 'SHELXTL-plus, XP (Sheldrick, 1991)'
_computing_structure_refinement 'SHELXL-97 (Sheldrick, 1997)'
_computing_structure_solution 'SHELXS-97 (Sheldrick, 1990)'
_diffrn_ambient_temperature 130(2)
_diffrn_measured_fraction_theta_full 0.997
_diffrn_measured_fraction_theta_max 0.997
_diffrn_measurement_device_type 'Bruker Kappa APEXII Duo'
_diffrn_measurement_method 'Omega + Phi Scans'
_diffrn_radiation_monochromator Triumph
_diffrn_radiation_source 'fine-focus sealed tube'
_diffrn_radiation_type MoK\a
_diffrn_radiation_wavelength 0.71073
_diffrn_reflns_av_R_equivalents 0.0306
_diffrn_reflns_av_sigmaI/netI 0.0347
_diffrn_reflns_limit_h_max 10
_diffrn_reflns_limit_h_min -11
_diffrn_reflns_limit_k_max 17
_diffrn_reflns_limit_k_min -17
_diffrn_reflns_limit_l_max 22
_diffrn_reflns_limit_l_min -22
_diffrn_reflns_number 18919
_diffrn_reflns_theta_full 30.49
_diffrn_reflns_theta_max 30.49
_diffrn_reflns_theta_min 2.07
_diffrn_standards_decay_% 0
_diffrn_standards_interval_count 0
_diffrn_standards_number 0
_exptl_absorpt_coefficient_mu 0.267
_exptl_absorpt_correction_T_max 0.7461
_exptl_absorpt_correction_T_min 0.6791
_exptl_absorpt_correction_type multi-scan
_exptl_absorpt_process_details 'Blessing, 1995'
_exptl_crystal_colour colourless
_exptl_crystal_density_diffrn 1.426
_exptl_crystal_density_method 'not measured'
_exptl_crystal_description prism
_exptl_crystal_F_000 712
_exptl_crystal_size_max 0.49
_exptl_crystal_size_mid 0.41
_exptl_crystal_size_min 0.32
_refine_diff_density_max 0.265
_refine_diff_density_min -0.207
_refine_diff_density_rms 0.051
_refine_ls_abs_structure_details 'Flack H D (1983), Acta Cryst. A39, 876-881'
_refine_ls_abs_structure_Flack 0.00(4)
_refine_ls_extinction_method none
_refine_ls_goodness_of_fit_ref 1.015
_refine_ls_hydrogen_treatment constr
_refine_ls_matrix_type full
_refine_ls_number_parameters 209
_refine_ls_number_reflns 4799
_refine_ls_number_restraints 0
_refine_ls_restrained_S_all 1.015
_refine_ls_R_factor_all 0.0434
_refine_ls_R_factor_gt 0.0329
_refine_ls_shift/su_max 0.001
_refine_ls_shift/su_mean 0.000
_refine_ls_structure_factor_coef Fsqd
_refine_ls_weighting_details 'calc w=1/[\s^2^(Fo^2^)+(0.0394P)^2^+0.1972P] where P=(Fo^2^+2Fc^2^)/3'
_refine_ls_weighting_scheme calc
_refine_ls_wR_factor_gt 0.0729
_refine_ls_wR_factor_ref 0.0768
_reflns_number_gt 4172
_reflns_number_total 4799
_reflns_threshold_expression >2sigma(I)
_cod_data_source_file ja9b04902_si_006.cif
_cod_data_source_block s2587lm
_cod_database_code 4128597

loop_
_symmetry_equiv_pos_as_xyz
'x, y, z'
'-x+1/2, -y, z+1/2'
'-x, y+1/2, -z+1/2'
'x+1/2, -y+1/2, -z'

loop_
_atom_site_label
_atom_site_type_symbol
_atom_site_fract_x
_atom_site_fract_y
_atom_site_fract_z
_atom_site_U_iso_or_equiv
_atom_site_adp_type
_atom_site_occupancy
_atom_site_symmetry_multiplicity
_atom_site_calc_flag
_atom_site_refinement_flags
Cl1 Cl 1.26492(4) 0.28766(3) 0.23451(2) 0.02615(9) Uani 1 1 d .
O1 O 0.99442(12) -0.20234(7) 0.00155(7) 0.0247(2) Uani 1 1 d .
N1 N 0.59333(15) 0.00783(10) 0.09882(7) 0.0209(3) Uani 1 1 d .
C1 C 1.04900(18) -0.12640(11) -0.03655(8) 0.0174(3) Uani 1 1 d .
O2 O 0.66562(13) -0.05287(9) -0.14058(6) 0.0241(2) Uani 1 1 d .
C2 C 0.93623(17) -0.03398(10) -0.07017(8) 0.0150(2) Uani 1 1 d .
O3 O 0.89117(12) -0.14842(8) -0.18395(6) 0.0208(2) Uani 1 1 d .
C3 C 1.06458(18) 0.04119(11) -0.11487(8) 0.0182(3) Uani 1 1 d .
H3A H 1.0636 0.0284 -0.1759 0.022 Uiso 1 1 calc R
H3B H 1.0358 0.1171 -0.1044 0.022 Uiso 1 1 calc R
C4 C 1.23925(19) 0.01422(11) -0.07786(9) 0.0228(3) Uani 1 1 d .
H4A H 1.3301 0.0291 -0.1188 0.027 Uiso 1 1 calc R
H4B H 1.2607 0.0565 -0.0267 0.027 Uiso 1 1 calc R
O4 O 0.53573(14) 0.09144(9) 0.07123(7) 0.0302(3) Uani 1 1 d .
O5 O 0.55140(17) -0.03042(10) 0.16601(7) 0.0370(3) Uani 1 1 d .
C5 C 1.23086(19) -0.10505(12) -0.05775(10) 0.0264(3) Uani 1 1 d .
H5A H 1.2664 -0.1482 -0.1066 0.032 Uiso 1 1 calc R
H5B H 1.3050 -0.1226 -0.0099 0.032 Uiso 1 1 calc R
C6 C 0.83502(17) 0.02362(10) 0.00006(8) 0.0153(2) Uani 1 1 d .
H6 H 0.7592 0.0762 -0.0284 0.018 Uiso 1 1 calc R
C7 C 0.71926(18) -0.05368(11) 0.04782(8) 0.0192(3) Uani 1 1 d .
H7A H 0.6591 -0.1004 0.0077 0.023 Uiso 1 1 calc R
H7B H 0.7881 -0.0996 0.0850 0.023 Uiso 1 1 calc R
C8 C 0.81187(17) -0.07870(11) -0.13442(8) 0.0167(3) Uani 1 1 d .
C9 C 0.78841(17) -0.20168(11) -0.24726(8) 0.0208(3) Uani 1 1 d .
H9A H 0.8604 -0.2233 -0.2949 0.025 Uiso 1 1 calc R
H9B H 0.7007 -0.1520 -0.2682 0.025 Uiso 1 1 calc R
C10 C 0.7058(2) -0.29908(12) -0.20920(9) 0.0264(3) Uani 1 1 d .
H10A H 0.7927 -0.3453 -0.1846 0.040 Uiso 1 1 calc R
H10B H 0.6447 -0.3386 -0.2526 0.040 Uiso 1 1 calc R
H10C H 0.6263 -0.2766 -0.1656 0.040 Uiso 1 1 calc R
C11 C 0.94562(17) 0.08792(10) 0.05949(8) 0.0152(2) Uani 1 1 d .
C12 C 1.04303(19) 0.03950(11) 0.12158(8) 0.0200(3) Uani 1 1 d .
H12 H 1.0409 -0.0361 0.1274 0.024 Uiso 1 1 calc R
C13 C 1.14300(19) 0.09984(12) 0.17500(9) 0.0219(3) Uani 1 1 d .
H13 H 1.2094 0.0660 0.2168 0.026 Uiso 1 1 calc R
C14 C 1.14477(16) 0.21001(12) 0.16665(8) 0.0182(3) Uani 1 1 d .
C15 C 1.04934(18) 0.26050(11) 0.10570(8) 0.0178(3) Uani 1 1 d .
H15 H 1.0518 0.3362 0.1004 0.021 Uiso 1 1 calc R
C16 C 0.95015(17) 0.19931(10) 0.05249(8) 0.0167(3) Uani 1 1 d .
H16 H 0.8844 0.2336 0.0107 0.020 Uiso 1 1 calc R

loop_
_atom_site_aniso_label
_atom_site_aniso_U_11
_atom_site_aniso_U_22
_atom_site_aniso_U_33
_atom_site_aniso_U_23
_atom_site_aniso_U_13
_atom_site_aniso_U_12
Cl1 0.02248(16) 0.02854(18) 0.02743(16) -0.00561(14) -0.00471(14) -0.00534(15)
O1 0.0268(5) 0.0167(5) 0.0305(5) 0.0054(5) -0.0006(4) 0.0003(4)
N1 0.0157(6) 0.0276(7) 0.0193(6) 0.0021(5) -0.0012(4) -0.0033(5)
C1 0.0185(6) 0.0159(6) 0.0178(6) -0.0027(5) -0.0031(5) 0.0004(5)
O2 0.0165(5) 0.0291(6) 0.0267(5) -0.0036(4) -0.0049(4) 0.0019(4)
C2 0.0135(6) 0.0160(6) 0.0155(6) 0.0012(5) -0.0004(5) -0.0011(5)
O3 0.0168(5) 0.0254(5) 0.0201(5) -0.0066(4) -0.0028(4) -0.0001(4)
C3 0.0176(7) 0.0193(7) 0.0179(6) 0.0019(5) 0.0002(5) -0.0022(5)
C4 0.0151(6) 0.0251(7) 0.0282(7) 0.0021(6) -0.0005(6) -0.0049(6)
O4 0.0265(5) 0.0337(6) 0.0304(6) 0.0068(5) 0.0036(5) 0.0113(5)
O5 0.0393(7) 0.0453(7) 0.0263(6) 0.0125(5) 0.0143(5) 0.0064(6)
C5 0.0160(7) 0.0264(7) 0.0368(8) 0.0030(6) -0.0013(6) 0.0025(6)
C6 0.0149(6) 0.0150(6) 0.0159(5) 0.0023(5) -0.0007(5) 0.0004(5)
C7 0.0198(7) 0.0188(6) 0.0191(6) -0.0004(5) 0.0023(5) -0.0022(5)
C8 0.0170(6) 0.0166(6) 0.0164(6) 0.0019(5) -0.0013(5) -0.0022(5)
C9 0.0211(6) 0.0243(7) 0.0168(6) -0.0047(5) -0.0028(5) -0.0020(5)
C10 0.0301(8) 0.0236(8) 0.0256(7) -0.0016(6) -0.0072(6) -0.0023(6)
C11 0.0152(6) 0.0148(6) 0.0155(6) 0.0005(5) 0.0014(5) -0.0001(5)
C12 0.0238(7) 0.0143(6) 0.0220(7) 0.0018(5) -0.0026(5) 0.0023(5)
C13 0.0230(7) 0.0218(7) 0.0210(7) 0.0007(5) -0.0054(6) 0.0043(6)
C14 0.0135(6) 0.0220(7) 0.0190(6) -0.0042(6) 0.0003(5) -0.0021(6)
C15 0.0173(6) 0.0147(6) 0.0214(6) 0.0020(5) 0.0034(5) -0.0001(5)
C16 0.0161(6) 0.0170(6) 0.0171(6) 0.0031(5) 0.0008(5) 0.0004(5)

loop_
_atom_type_symbol
_atom_type_description
_atom_type_scat_dispersion_real
_atom_type_scat_dispersion_imag
_atom_type_scat_source
C C 0.0033 0.0016 'International Tables Vol C Tables 4.2.6.8 and 6.1.1.4'
H H 0.0000 0.0000 'International Tables Vol C Tables 4.2.6.8 and 6.1.1.4'
N N 0.0061 0.0033 'International Tables Vol C Tables 4.2.6.8 and 6.1.1.4'
O O 0.0106 0.0060 'International Tables Vol C Tables 4.2.6.8 and 6.1.1.4'
Cl Cl 0.1484 0.1585 'International Tables Vol C Tables 4.2.6.8 and 6.1.1.4'

loop_
_geom_angle_atom_site_label_1
_geom_angle_atom_site_label_2
_geom_angle_atom_site_label_3
_geom_angle
O5 N1 O4 123.43(13)
O5 N1 C7 117.27(12)
O4 N1 C7 119.29(11)
O1 C1 C5 126.58(13)
O1 C1 C2 123.60(12)
C5 C1 C2 109.81(11)
C8 C2 C1 109.26(10)
C8 C2 C6 108.91(10)
C1 C2 C6 112.87(10)
C8 C2 C3 109.33(10)
C1 C2 C3 103.50(10)
C6 C2 C3 112.81(11)
C8 O3 C9 116.65(11)
C4 C3 C2 106.01(10)
C4 C3 H3A 110.5
C2 C3 H3A 110.5
C4 C3 H3B 110.5
C2 C3 H3B 110.5
H3A C3 H3B 108.7
C5 C4 C3 104.82(11)
C5 C4 H4A 110.8
C3 C4 H4A 110.8
C5 C4 H4B 110.8
C3 C4 H4B 110.8
H4A C4 H4B 108.9
C1 C5 C4 105.24(12)
C1 C5 H5A 110.7
C4 C5 H5A 110.7
C1 C5 H5B 110.7
C4 C5 H5B 110.7
H5A C5 H5B 108.8
C11 C6 C7 111.35(11)
C11 C6 C2 113.59(11)
C7 C6 C2 112.03(11)
C11 C6 H6 106.4
C7 C6 H6 106.4
C2 C6 H6 106.4
N1 C7 C6 110.14(11)
N1 C7 H7A 109.6
C6 C7 H7A 109.6
N1 C7 H7B 109.6
C6 C7 H7B 109.6
H7A C7 H7B 108.1
O2 C8 O3 125.28(13)
O2 C8 C2 125.07(13)
O3 C8 C2 109.63(11)
O3 C9 C10 109.20(11)
O3 C9 H9A 109.8
C10 C9 H9A 109.8
O3 C9 H9B 109.8
C10 C9 H9B 109.8
H9A C9 H9B 108.3
C9 C10 H10A 109.5
C9 C10 H10B 109.5
H10A C10 H10B 109.5
C9 C10 H10C 109.5
H10A C10 H10C 109.5
H10B C10 H10C 109.5
C12 C11 C16 118.37(13)
C12 C11 C6 122.22(12)
C16 C11 C6 119.40(12)
C13 C12 C11 121.17(13)
C13 C12 H12 119.4
C11 C12 H12 119.4
C14 C13 C12 119.16(13)
C14 C13 H13 120.4
C12 C13 H13 120.4
C13 C14 C15 121.06(13)
C13 C14 Cl1 120.05(11)
C15 C14 Cl1 118.88(11)
C14 C15 C16 119.26(12)
C14 C15 H15 120.4
C16 C15 H15 120.4
C15 C16 C11 120.97(12)
C15 C16 H16 119.5
C11 C16 H16 119.5

loop_
_geom_bond_atom_site_label_1
_geom_bond_atom_site_label_2
_geom_bond_distance
Cl1 C14 1.7394(13)
O1 C1 1.2083(16)
N1 O5 1.2228(15)
N1 O4 1.2228(16)
N1 C7 1.5000(18)
C1 C5 1.502(2)
C1 C2 1.5558(19)
O2 C8 1.2051(17)
C2 C8 1.5289(18)
C2 C6 1.5567(18)
C2 C3 1.5575(18)
O3 C8 1.3348(17)
O3 C9 1.4598(15)
C3 C4 1.541(2)
C3 H3A 0.9900
C3 H3B 0.9900
C4 C5 1.527(2)
C4 H4A 0.9900
C4 H4B 0.9900
C5 H5A 0.9900
C5 H5B 0.9900
C6 C11 1.5220(18)
C6 C7 1.5352(18)
C6 H6 1.0000
C7 H7A 0.9900
C7 H7B 0.9900
C9 C10 1.510(2)
C9 H9A 0.9900
C9 H9B 0.9900
C10 H10A 0.9800
C10 H10B 0.9800
C10 H10C 0.9800
C11 C12 1.3956(19)
C11 C16 1.3977(18)
C12 C13 1.388(2)
C12 H12 0.9500
C13 C14 1.384(2)
C13 H13 0.9500
C14 C15 1.3856(19)
C15 C16 1.3880(19)
C15 H15 0.9500
C16 H16 0.9500

loop_
_geom_torsion_atom_site_label_1
_geom_torsion_atom_site_label_2
_geom_torsion_atom_site_label_3
_geom_torsion_atom_site_label_4
_geom_torsion
O1 C1 C2 C8 -62.73(16)
C5 C1 C2 C8 118.03(12)
O1 C1 C2 C6 58.60(17)
C5 C1 C2 C6 -120.64(12)
O1 C1 C2 C3 -179.12(12)
C5 C1 C2 C3 1.64(14)
C8 C2 C3 C4 -137.08(11)
C1 C2 C3 C4 -20.74(13)
C6 C2 C3 C4 101.58(12)
C2 C3 C4 C5 32.34(14)
O1 C1 C5 C4 -161.03(13)
C2 C1 C5 C4 18.18(15)
C3 C4 C5 C1 -30.89(15)
C8 C2 C6 C11 -169.93(10)
C1 C2 C6 C11 68.55(14)
C3 C2 C6 C11 -48.34(15)
C8 C2 C6 C7 62.82(14)
C1 C2 C6 C7 -58.70(14)
C3 C2 C6 C7 -175.59(11)
O5 N1 C7 C6 -145.55(13)
O4 N1 C7 C6 35.79(17)
C11 C6 C7 N1 66.07(14)
C2 C6 C7 N1 -165.49(10)
C9 O3 C8 O2 -3.8(2)
C9 O3 C8 C2 177.87(11)
C1 C2 C8 O2 139.57(14)
C6 C2 C8 O2 15.87(18)
C3 C2 C8 O2 -107.81(16)
C1 C2 C8 O3 -42.09(14)
C6 C2 C8 O3 -165.79(11)
C3 C2 C8 O3 70.53(13)
C8 O3 C9 C10 -85.67(14)
C7 C6 C11 C12 51.31(17)
C2 C6 C11 C12 -76.29(16)
C7 C6 C11 C16 -128.38(13)
C2 C6 C11 C16 104.02(14)
C16 C11 C12 C13 -0.4(2)
C6 C11 C12 C13 179.96(13)
C11 C12 C13 C14 0.4(2)
C12 C13 C14 C15 -0.4(2)
C12 C13 C14 Cl1 178.40(11)
C13 C14 C15 C16 0.2(2)
Cl1 C14 C15 C16 -178.57(10)
C14 C15 C16 C11 -0.1(2)
C12 C11 C16 C15 0.2(2)
C6 C11 C16 C15 179.89(12)
